data_4334849
loop_
_publ_author_name
'Robert D. Kennedy'
'Charles W. Machan'
'C. Michael McGuirk'
'Mari S. Rosen'
'Charlotte L. Stern'
'Amy A. Sarjeant'
'Chad A. Mirkin'

_publ_contact_author_name
;
;
_publ_section_title
;
 General Strategy for the Synthesis of Rigid Weak-Link Approach
 Platinum(II) Complexes: Tweezers, Triple-Layer Complexes, and Macrocycles
;
_journal_name_full 'Inorganic Chemistry'
_journal_page_first 5876
_journal_page_last 5888
_journal_paper_doi 10.1021/ic302855f
_journal_volume 52
_journal_year 2013
_chemical_formula_moiety 'C46 H43 Cl N P2 Pt S, F6 P, C H2 Cl2'
_chemical_formula_sum 'C47 H45 Cl3 F6 N P3 Pt S'
_chemical_formula_weight 1164.25
_chemical_name_systematic
;
 ? 
;
_space_group_crystal_system monoclinic
_space_group_IT_number 15
_space_group_name_Hall '-C 2yc'
_space_group_name_H-M_alt 'C 1 2/c 1'
_symmetry_space_group_name_Hall '-C 2yc'
_symmetry_space_group_name_H-M 'C 1 2/c 1'
_atom_sites_solution_hydrogens geom
_atom_sites_solution_primary direct
_atom_sites_solution_secondary difmap
_audit_creation_date 2012-05-31
_audit_creation_method
;
  Olex2 1.2
  (compiled May  9 2012 12:37:22, GUI svn.r4230)
;
_cell_angle_alpha 90.00
_cell_angle_beta 93.890(3)
_cell_angle_gamma 90.00
_cell_formula_units_Z 8
_cell_length_a 33.119(2)
_cell_length_b 14.5771(9)
_cell_length_c 19.2336(11)
_cell_measurement_reflns_used 9986
_cell_measurement_temperature 100(2)
_cell_measurement_theta_max 30.09
_cell_measurement_theta_min 2.32
_cell_volume 9264.2(10)
_computing_cell_refinement 'SAINT V7.23A (Bruker, 2005)'
_computing_data_collection 'APEX2 V2.1-4 (Bruker, 2007)'
_computing_data_reduction 'Bruker SAINT'
_computing_molecular_graphics
;
O. V. Dolomanov, L. J. Bourhis, R. J. Gildea, J. A. K. Howard and H. Puschmann,
OLEX2: a complete structure solution, refinement and analysis program.
J. Appl. Cryst. (2009). 42, 339-341.
;
_computing_publication_material
;
O. V. Dolomanov, L. J. Bourhis, R. J. Gildea, J. A. K. Howard and H. Puschmann,
OLEX2: a complete structure solution, refinement and analysis program.
J. Appl. Cryst. (2009). 42, 339-341.
;
_computing_structure_refinement
;
XL, G.M. Sheldrick, Acta Cryst.
(2008). A64, 112-122
;
_computing_structure_solution
;
XS, G.M. Sheldrick, Acta Cryst.
(2008). A64, 112-122
;
_diffrn_ambient_temperature 100.03
_diffrn_detector_area_resol_mean 8
_diffrn_measured_fraction_theta_full 0.999
_diffrn_measured_fraction_theta_max 0.999
_diffrn_measurement_device_type 'Bruker APEX-II CCD'
_diffrn_measurement_method '\f and \w scans'
_diffrn_radiation_monochromator graphite
_diffrn_radiation_type MoK\a
_diffrn_radiation_wavelength 0.71073
_diffrn_reflns_av_R_equivalents 0.0383
_diffrn_reflns_av_unetI/netI 0.0323
_diffrn_reflns_limit_h_max 46
_diffrn_reflns_limit_h_min -44
_diffrn_reflns_limit_k_max 20
_diffrn_reflns_limit_k_min -20
_diffrn_reflns_limit_l_max 25
_diffrn_reflns_limit_l_min -27
_diffrn_reflns_number 62788
_diffrn_reflns_theta_full 30.09
_diffrn_reflns_theta_max 30.09
_diffrn_reflns_theta_min 1.23
_diffrn_source 'sealed tube'
_diffrn_standards_number 0
_exptl_absorpt_coefficient_mu 3.410
_exptl_absorpt_correction_T_max 0.7460
_exptl_absorpt_correction_T_min 0.4932
_exptl_absorpt_correction_type multi-scan
_exptl_absorpt_process_details
;
SADABS-2008/1 (Bruker,2008) was used for absorption correction.
wR2(int) was 0.0856 before and 0.0464 after correction.
The Ratio of minimum to maximum transmission is 0.6611.
The \l/2 correction factor is 0.0015.
;
_exptl_crystal_colour colourless
_exptl_crystal_colour_primary colourless
_exptl_crystal_density_diffrn 1.669
_exptl_crystal_description block
_exptl_crystal_F_000 4624
_exptl_crystal_size_max 0.459
_exptl_crystal_size_mid 0.282
_exptl_crystal_size_min 0.14
_refine_diff_density_max 0.768
_refine_diff_density_min -1.233
_refine_diff_density_rms 0.191
_refine_ls_extinction_method none
_refine_ls_goodness_of_fit_ref 1.113
_refine_ls_hydrogen_treatment constr
_refine_ls_matrix_type full
_refine_ls_number_parameters 559
_refine_ls_number_reflns 13613
_refine_ls_number_restraints 0
_refine_ls_restrained_S_all 1.113
_refine_ls_R_factor_all 0.0302
_refine_ls_R_factor_gt 0.0230
_refine_ls_shift/su_max 0.008
_refine_ls_shift/su_mean 0.000
_refine_ls_structure_factor_coef Fsqd
_refine_ls_weighting_details 'calc w=1/[\s^2^(Fo^2^)+(0.0315P)^2^+3.8619P] where P=(Fo^2^+2Fc^2^)/3'
_refine_ls_weighting_scheme calc
_refine_ls_wR_factor_gt 0.0571
_refine_ls_wR_factor_ref 0.0643
_reflns_number_gt 11904
_reflns_number_total 13613
_reflns_threshold_expression >2sigma(I)
_cod_data_source_file ic302855f_si_002_04.cif
_cod_data_source_block 30b
_cod_database_code 4334849

loop_
_space_group_symop_id
_space_group_symop_operation_xyz
1 'x, y, z'
2 '-x, y, -z+1/2'
3 'x+1/2, y+1/2, z'
4 '-x+1/2, y+1/2, -z+1/2'
5 '-x, -y, -z'
6 'x, -y, z-1/2'
7 '-x+1/2, -y+1/2, -z'
8 'x+1/2, -y+1/2, z-1/2'

loop_
_atom_site_label
_atom_site_type_symbol
_atom_site_fract_x
_atom_site_fract_y
_atom_site_fract_z
_atom_site_U_iso_or_equiv
_atom_site_adp_type
_atom_site_occupancy
_atom_site_symmetry_multiplicity
_atom_site_calc_flag
_atom_site_refinement_flags
Pt1 Pt 0.690544(2) 0.691279(5) 0.414258(4) 0.01109(3) Uani 1 1 d .
Cl1 Cl 0.673436(16) 0.63698(4) 0.52261(3) 0.01729(10) Uani 1 1 d .
S1 S 0.758049(16) 0.65177(4) 0.44780(3) 0.01430(10) Uani 1 1 d .
P1 P 0.714241(17) 0.74218(4) 0.31542(3) 0.01264(10) Uani 1 1 d .
P2 P 0.624447(16) 0.73117(4) 0.39350(3) 0.01232(10) Uani 1 1 d .
N1 N 0.55370(6) 0.75671(14) 0.20922(10) 0.0208(4) Uani 1 1 d .
C1 C 0.76455(7) 0.53081(15) 0.45371(11) 0.0152(4) Uani 1 1 d .
C2 C 0.73626(7) 0.46904(16) 0.42455(12) 0.0200(5) Uani 1 1 d .
H2 H 0.7118 0.4904 0.4015 0.024 Uiso 1 1 calc R
C3 C 0.74422(8) 0.37583(17) 0.42957(13) 0.0228(5) Uani 1 1 d .
H3 H 0.7251 0.3330 0.4098 0.027 Uiso 1 1 calc R
C4 C 0.77983(8) 0.34502(17) 0.46329(12) 0.0210(5) Uani 1 1 d .
H4 H 0.7852 0.2810 0.4662 0.025 Uiso 1 1 calc R
C5 C 0.80781(7) 0.40660(16) 0.49295(12) 0.0198(5) Uani 1 1 d .
H5 H 0.8321 0.3849 0.5163 0.024 Uiso 1 1 calc R
C6 C 0.80025(7) 0.49975(16) 0.48842(11) 0.0160(4) Uani 1 1 d .
H6 H 0.8193 0.5423 0.5088 0.019 Uiso 1 1 calc R
C7 C 0.78651(7) 0.67800(16) 0.37160(12) 0.0177(4) Uani 1 1 d .
H7A H 0.8153 0.6895 0.3863 0.021 Uiso 1 1 calc R
H7B H 0.7851 0.6256 0.3388 0.021 Uiso 1 1 calc R
C8 C 0.76798(7) 0.76237(16) 0.33646(12) 0.0167(4) Uani 1 1 d .
H8A H 0.7816 0.7757 0.2933 0.020 Uiso 1 1 calc R
H8B H 0.7716 0.8159 0.3679 0.020 Uiso 1 1 calc R
C9 C 0.71187(7) 0.66038(16) 0.24522(11) 0.0148(4) Uani 1 1 d .
C10 C 0.73411(8) 0.67763(17) 0.18747(12) 0.0203(5) Uani 1 1 d .
H10 H 0.7506 0.7308 0.1863 0.024 Uiso 1 1 calc R
C11 C 0.73205(8) 0.61719(18) 0.13208(13) 0.0253(5) Uani 1 1 d .
H11 H 0.7472 0.6286 0.0927 0.030 Uiso 1 1 calc R
C12 C 0.70794(8) 0.54015(19) 0.13409(13) 0.0284(6) Uani 1 1 d .
H12 H 0.7063 0.4992 0.0956 0.034 Uiso 1 1 calc R
C13 C 0.68627(8) 0.52163(18) 0.19106(14) 0.0256(5) Uani 1 1 d .
H13 H 0.6700 0.4680 0.1920 0.031 Uiso 1 1 calc R
C14 C 0.68829(7) 0.58189(16) 0.24703(12) 0.0191(5) Uani 1 1 d .
H14 H 0.6735 0.5694 0.2866 0.023 Uiso 1 1 calc R
C15 C 0.69538(7) 0.85006(15) 0.27992(11) 0.0153(4) Uani 1 1 d .
C16 C 0.67856(7) 0.85921(17) 0.21237(12) 0.0206(5) Uani 1 1 d .
H16 H 0.6783 0.8086 0.1812 0.025 Uiso 1 1 calc R
C17 C 0.66204(8) 0.94270(19) 0.19034(13) 0.0261(6) Uani 1 1 d .
H17 H 0.6507 0.9491 0.1439 0.031 Uiso 1 1 calc R
C18 C 0.66196(8) 1.01645(18) 0.23532(14) 0.0263(5) Uani 1 1 d .
H18 H 0.6500 1.0729 0.2202 0.032 Uiso 1 1 calc R
C19 C 0.67943(8) 1.00801(17) 0.30259(14) 0.0251(5) Uani 1 1 d .
H19 H 0.6799 1.0590 0.3334 0.030 Uiso 1 1 calc R
C20 C 0.69619(7) 0.92508(16) 0.32484(12) 0.0204(5) Uani 1 1 d .
H20 H 0.7083 0.9194 0.3709 0.025 Uiso 1 1 calc R
C21 C 0.61166(7) 0.83272(16) 0.44192(12) 0.0157(4) Uani 1 1 d .
C22 C 0.60602(7) 0.91713(16) 0.40877(13) 0.0199(5) Uani 1 1 d .
H22 H 0.6084 0.9219 0.3600 0.024 Uiso 1 1 calc R
C23 C 0.59685(7) 0.99456(18) 0.44700(14) 0.0253(5) Uani 1 1 d .
H23 H 0.5931 1.0521 0.4242 0.030 Uiso 1 1 calc R
C24 C 0.59325(7) 0.98801(18) 0.51747(15) 0.0268(6) Uani 1 1 d .
H24 H 0.5869 1.0410 0.5433 0.032 Uiso 1 1 calc R
C25 C 0.59888(8) 0.90445(18) 0.55131(14) 0.0251(5) Uani 1 1 d .
H25 H 0.5964 0.9004 0.6001 0.030 Uiso 1 1 calc R
C26 C 0.60816(7) 0.82686(17) 0.51382(12) 0.0191(5) Uani 1 1 d .
H26 H 0.6121 0.7697 0.5370 0.023 Uiso 1 1 calc R
C27 C 0.59022(7) 0.64112(15) 0.41598(11) 0.0139(4) Uani 1 1 d .
C28 C 0.55290(7) 0.66085(16) 0.44158(11) 0.0167(4) Uani 1 1 d .
H28 H 0.5475 0.7209 0.4579 0.020 Uiso 1 1 calc R
C29 C 0.52352(7) 0.59350(16) 0.44347(12) 0.0190(5) Uani 1 1 d .
H29 H 0.4978 0.6077 0.4598 0.023 Uiso 1 1 calc R
C30 C 0.53164(7) 0.50550(17) 0.42155(12) 0.0220(5) Uani 1 1 d .
H30 H 0.5114 0.4595 0.4223 0.026 Uiso 1 1 calc R
C31 C 0.56916(8) 0.48433(17) 0.39862(13) 0.0234(5) Uani 1 1 d .
H31 H 0.5749 0.4234 0.3849 0.028 Uiso 1 1 calc R
C32 C 0.59855(7) 0.55181(16) 0.39556(12) 0.0187(5) Uani 1 1 d .
H32 H 0.6243 0.5371 0.3796 0.022 Uiso 1 1 calc R
C33 C 0.60791(7) 0.75156(16) 0.30276(11) 0.0161(4) Uani 1 1 d .
H33A H 0.6186 0.8118 0.2891 0.019 Uiso 1 1 calc R
H33B H 0.6204 0.7044 0.2741 0.019 Uiso 1 1 calc R
C34 C 0.56222(7) 0.75085(18) 0.28428(12) 0.0206(5) Uani 1 1 d .
H34A H 0.5504 0.6937 0.3019 0.025 Uiso 1 1 calc R
H34B H 0.5495 0.8034 0.3071 0.025 Uiso 1 1 calc R
C35 C 0.54124(7) 0.84016(17) 0.17845(12) 0.0178(4) Uani 1 1 d .
C36 C 0.54870(8) 0.92452(18) 0.21116(13) 0.0241(5) Uani 1 1 d .
H36 H 0.5645 0.9269 0.2543 0.029 Uiso 1 1 calc R
C37 C 0.53333(8) 1.00474(19) 0.18132(14) 0.0284(6) Uani 1 1 d .
H37 H 0.5383 1.0616 0.2044 0.034 Uiso 1 1 calc R
C38 C 0.51074(8) 1.00282(19) 0.11802(14) 0.0282(6) Uani 1 1 d .
H38 H 0.5002 1.0579 0.0977 0.034 Uiso 1 1 calc R
C39 C 0.50382(7) 0.91998(19) 0.08490(13) 0.0244(5) Uani 1 1 d .
H39 H 0.4885 0.9182 0.0414 0.029 Uiso 1 1 calc R
C40 C 0.51895(7) 0.83947(18) 0.11425(12) 0.0198(5) Uani 1 1 d .
H40 H 0.5141 0.7830 0.0904 0.024 Uiso 1 1 calc R
C41 C 0.56659(8) 0.68213(17) 0.16862(12) 0.0208(5) Uani 1 1 d .
C42 C 0.58685(8) 0.69712(19) 0.10878(14) 0.0264(6) Uani 1 1 d .
H42 H 0.5921 0.7581 0.0947 0.032 Uiso 1 1 calc R
C43 C 0.59947(9) 0.6241(2) 0.06930(15) 0.0346(7) Uani 1 1 d .
H43 H 0.6127 0.6353 0.0278 0.042 Uiso 1 1 calc R
C44 C 0.59272(9) 0.5347(2) 0.09050(16) 0.0388(8) Uani 1 1 d .
H44 H 0.6011 0.4844 0.0635 0.047 Uiso 1 1 calc R
C45 C 0.57387(9) 0.5195(2) 0.15082(17) 0.0373(7) Uani 1 1 d .
H45 H 0.5699 0.4584 0.1661 0.045 Uiso 1 1 calc R
C46 C 0.56051(9) 0.59195(19) 0.18959(14) 0.0291(6) Uani 1 1 d .
H46 H 0.5471 0.5802 0.2308 0.035 Uiso 1 1 calc R
P3 P 0.36103(2) 0.72208(6) 0.68529(5) 0.03363(17) Uani 1 1 d .
F1 F 0.37029(8) 0.69266(15) 0.60961(11) 0.0652(7) Uani 1 1 d .
F2 F 0.35125(7) 0.75360(17) 0.76095(12) 0.0714(7) Uani 1 1 d .
F3 F 0.32300(6) 0.77856(13) 0.65235(14) 0.0638(7) Uani 1 1 d .
F4 F 0.38847(6) 0.81148(13) 0.67964(13) 0.0562(6) Uani 1 1 d .
F5 F 0.39928(6) 0.66605(14) 0.71712(10) 0.0461(5) Uani 1 1 d .
F6 F 0.33321(7) 0.63465(14) 0.69152(13) 0.0653(7) Uani 1 1 d .
Cl2 Cl 0.47000(2) 0.26346(6) 0.33251(5) 0.04355(18) Uani 1 1 d .
Cl3 Cl 0.53365(3) 0.23715(5) 0.44299(4) 0.03882(17) Uani 1 1 d .
C47 C 0.52183(9) 0.2438(2) 0.35270(15) 0.0359(7) Uani 1 1 d .
H47A H 0.5298 0.1858 0.3306 0.043 Uiso 1 1 calc R
H47B H 0.5376 0.2942 0.3331 0.043 Uiso 1 1 calc R

loop_
_atom_site_aniso_label
_atom_site_aniso_U_11
_atom_site_aniso_U_22
_atom_site_aniso_U_33
_atom_site_aniso_U_23
_atom_site_aniso_U_13
_atom_site_aniso_U_12
Pt1 0.01046(4) 0.01150(5) 0.01123(4) -0.00044(3) 0.00020(3) 0.00071(3)
Cl1 0.0182(3) 0.0199(3) 0.0136(2) 0.00353(19) 0.00072(18) 0.0006(2)
S1 0.0125(2) 0.0138(3) 0.0163(2) -0.00227(19) -0.00102(18) 0.0015(2)
P1 0.0128(3) 0.0124(3) 0.0127(2) -0.00156(19) 0.00105(18) -0.0008(2)
P2 0.0115(3) 0.0125(3) 0.0129(2) 0.00050(19) 0.00038(18) 0.0010(2)
N1 0.0240(11) 0.0229(11) 0.0150(9) 0.0009(7) -0.0022(7) 0.0047(9)
C1 0.0130(10) 0.0154(11) 0.0172(10) -0.0023(8) 0.0010(7) 0.0007(8)
C2 0.0190(11) 0.0177(12) 0.0230(12) -0.0044(9) -0.0011(9) 0.0004(9)
C3 0.0244(13) 0.0166(12) 0.0274(12) -0.0045(9) 0.0022(9) -0.0034(10)
C4 0.0256(13) 0.0158(11) 0.0223(12) 0.0010(9) 0.0075(9) 0.0020(10)
C5 0.0197(12) 0.0190(12) 0.0210(11) 0.0027(9) 0.0028(8) 0.0036(9)
C6 0.0142(10) 0.0162(11) 0.0176(10) -0.0001(8) 0.0006(8) -0.0008(9)
C7 0.0123(10) 0.0196(12) 0.0213(11) 0.0000(8) 0.0027(8) 0.0007(9)
C8 0.0144(11) 0.0158(11) 0.0197(11) -0.0007(8) 0.0007(8) -0.0025(9)
C9 0.0162(11) 0.0150(10) 0.0130(10) -0.0029(8) -0.0006(7) 0.0024(9)
C10 0.0226(12) 0.0194(12) 0.0193(11) -0.0018(9) 0.0050(9) -0.0004(9)
C11 0.0308(14) 0.0267(14) 0.0187(12) -0.0040(9) 0.0036(9) 0.0058(11)
C12 0.0340(15) 0.0263(14) 0.0242(13) -0.0121(10) -0.0038(10) 0.0067(12)
C13 0.0266(13) 0.0193(13) 0.0301(13) -0.0074(10) -0.0044(10) -0.0036(10)
C14 0.0185(11) 0.0178(12) 0.0208(11) -0.0009(9) -0.0002(8) -0.0008(9)
C15 0.0142(10) 0.0124(11) 0.0197(11) 0.0022(8) 0.0036(8) -0.0016(8)
C16 0.0227(12) 0.0207(12) 0.0187(11) 0.0022(9) 0.0041(9) 0.0025(10)
C17 0.0269(13) 0.0308(15) 0.0211(12) 0.0110(10) 0.0059(9) 0.0070(11)
C18 0.0253(13) 0.0190(13) 0.0362(14) 0.0100(10) 0.0131(10) 0.0048(10)
C19 0.0260(13) 0.0144(12) 0.0359(14) -0.0013(10) 0.0091(10) -0.0009(10)
C20 0.0218(12) 0.0166(11) 0.0229(12) -0.0021(9) 0.0017(9) -0.0015(10)
C21 0.0097(10) 0.0161(11) 0.0210(11) -0.0025(8) 0.0004(8) 0.0011(8)
C22 0.0136(11) 0.0168(12) 0.0287(12) -0.0014(9) -0.0024(9) -0.0002(9)
C23 0.0139(11) 0.0182(12) 0.0427(15) -0.0034(11) -0.0047(10) 0.0017(10)
C24 0.0143(12) 0.0209(13) 0.0450(16) -0.0131(11) 0.0024(10) 0.0009(10)
C25 0.0194(12) 0.0286(14) 0.0277(13) -0.0139(10) 0.0039(9) -0.0019(10)
C26 0.0162(11) 0.0177(11) 0.0234(12) -0.0037(9) 0.0024(8) 0.0002(9)
C27 0.0159(10) 0.0134(10) 0.0122(9) 0.0014(7) -0.0006(7) 0.0000(8)
C28 0.0158(11) 0.0162(11) 0.0181(11) 0.0019(8) 0.0011(8) 0.0032(9)
C29 0.0137(11) 0.0204(12) 0.0231(11) 0.0029(9) 0.0033(8) 0.0014(9)
C30 0.0220(12) 0.0188(12) 0.0253(12) 0.0025(9) 0.0019(9) -0.0062(10)
C31 0.0253(13) 0.0152(12) 0.0303(13) -0.0028(9) 0.0064(10) -0.0020(10)
C32 0.0172(11) 0.0171(12) 0.0221(11) -0.0016(8) 0.0040(8) 0.0013(9)
C33 0.0133(10) 0.0194(11) 0.0155(10) 0.0019(8) 0.0004(8) 0.0019(9)
C34 0.0156(11) 0.0302(14) 0.0154(11) 0.0033(9) -0.0025(8) 0.0033(10)
C35 0.0143(11) 0.0216(12) 0.0176(11) 0.0032(9) 0.0013(8) 0.0017(9)
C36 0.0240(13) 0.0255(13) 0.0224(12) -0.0011(10) -0.0011(9) 0.0049(10)
C37 0.0335(15) 0.0229(13) 0.0295(14) -0.0007(10) 0.0067(11) 0.0049(11)
C38 0.0282(14) 0.0276(14) 0.0293(13) 0.0090(11) 0.0061(10) 0.0098(11)
C39 0.0187(12) 0.0331(14) 0.0214(12) 0.0098(10) 0.0008(9) 0.0035(10)
C40 0.0154(11) 0.0241(12) 0.0196(11) 0.0038(9) -0.0005(8) -0.0023(10)
C41 0.0206(12) 0.0234(13) 0.0174(11) -0.0005(9) -0.0060(9) 0.0018(10)
C42 0.0260(14) 0.0286(15) 0.0241(13) 0.0000(10) -0.0008(10) 0.0037(11)
C43 0.0321(15) 0.0431(18) 0.0278(14) -0.0090(12) -0.0037(11) 0.0118(13)
C44 0.0419(18) 0.0343(16) 0.0378(16) -0.0159(13) -0.0149(13) 0.0171(14)
C45 0.0406(17) 0.0229(14) 0.0458(18) -0.0033(12) -0.0164(14) 0.0060(13)
C46 0.0316(15) 0.0250(14) 0.0298(14) 0.0042(10) -0.0050(11) 0.0010(11)
P3 0.0246(4) 0.0244(4) 0.0529(5) -0.0089(3) 0.0099(3) 0.0027(3)
F1 0.0813(17) 0.0709(17) 0.0429(12) -0.0027(10) 0.0000(11) 0.0412(12)
F2 0.0596(15) 0.0819(18) 0.0778(16) -0.0392(13) 0.0410(12) -0.0160(13)
F3 0.0259(10) 0.0255(10) 0.138(2) -0.0088(12) -0.0063(12) 0.0061(8)
F4 0.0291(11) 0.0453(13) 0.0948(18) 0.0073(10) 0.0081(11) -0.0119(8)
F5 0.0452(11) 0.0484(11) 0.0437(11) -0.0023(9) -0.0036(8) 0.0138(9)
F6 0.0680(15) 0.0343(11) 0.0905(17) 0.0075(11) -0.0187(12) -0.0239(11)
Cl2 0.0365(4) 0.0400(4) 0.0536(5) -0.0001(4) -0.0010(3) 0.0057(3)
Cl3 0.0527(5) 0.0358(4) 0.0276(3) -0.0045(3) 0.0007(3) -0.0034(3)
C47 0.0346(16) 0.0419(18) 0.0311(15) 0.0008(12) 0.0021(12) -0.0065(14)

loop_
_atom_type_symbol
_atom_type_description
_atom_type_scat_dispersion_real
_atom_type_scat_dispersion_imag
_atom_type_scat_source
C C 0.0033 0.0016 'International Tables Vol C Tables 4.2.6.8 and 6.1.1.4'
H H 0.0000 0.0000 'International Tables Vol C Tables 4.2.6.8 and 6.1.1.4'
Cl Cl 0.1484 0.1585 'International Tables Vol C Tables 4.2.6.8 and 6.1.1.4'
F F 0.0171 0.0103 'International Tables Vol C Tables 4.2.6.8 and 6.1.1.4'
N N 0.0061 0.0033 'International Tables Vol C Tables 4.2.6.8 and 6.1.1.4'
P P 0.1023 0.0942 'International Tables Vol C Tables 4.2.6.8 and 6.1.1.4'
Pt Pt -1.7033 8.3905 'International Tables Vol C Tables 4.2.6.8 and 6.1.1.4'
S S 0.1246 0.1234 'International Tables Vol C Tables 4.2.6.8 and 6.1.1.4'

loop_
_geom_angle_atom_site_label_1
_geom_angle_atom_site_label_2
_geom_angle_atom_site_label_3
_geom_angle
Cl1 Pt1 S1 87.477(19)
P1 Pt1 Cl1 173.470(19)
P1 Pt1 S1 86.13(2)
P1 Pt1 P2 98.94(2)
P2 Pt1 Cl1 87.39(2)
P2 Pt1 S1 174.226(19)
C1 S1 Pt1 111.61(7)
C1 S1 C7 101.01(11)
C7 S1 Pt1 105.05(8)
C8 P1 Pt1 105.01(7)
C9 P1 Pt1 114.76(8)
C9 P1 C8 105.43(11)
C9 P1 C15 107.25(10)
C15 P1 Pt1 118.56(7)
C15 P1 C8 104.51(10)
C21 P2 Pt1 111.96(7)
C21 P2 C33 107.08(11)
C27 P2 Pt1 112.62(7)
C27 P2 C21 107.33(10)
C27 P2 C33 101.27(10)
C33 P2 Pt1 115.73(7)
C35 N1 C34 120.1(2)
C35 N1 C41 121.5(2)
C41 N1 C34 117.08(19)
C2 C1 S1 122.75(17)
C2 C1 C6 120.6(2)
C6 C1 S1 116.60(17)
C1 C2 H2 120.4
C3 C2 C1 119.2(2)
C3 C2 H2 120.4
C2 C3 H3 119.9
C4 C3 C2 120.2(2)
C4 C3 H3 119.9
C3 C4 H4 119.7
C3 C4 C5 120.6(2)
C5 C4 H4 119.7
C4 C5 H5 120.1
C6 C5 C4 119.8(2)
C6 C5 H5 120.1
C1 C6 H6 120.2
C5 C6 C1 119.6(2)
C5 C6 H6 120.2
S1 C7 H7A 110.1
S1 C7 H7B 110.1
H7A C7 H7B 108.4
C8 C7 S1 108.13(16)
C8 C7 H7A 110.1
C8 C7 H7B 110.1
P1 C8 H8A 109.8
P1 C8 H8B 109.8
C7 C8 P1 109.18(16)
C7 C8 H8A 109.8
C7 C8 H8B 109.8
H8A C8 H8B 108.3
C10 C9 P1 118.62(18)
C14 C9 P1 121.60(18)
C14 C9 C10 119.8(2)
C9 C10 H10 120.1
C11 C10 C9 119.9(2)
C11 C10 H10 120.1
C10 C11 H11 120.1
C12 C11 C10 119.7(2)
C12 C11 H11 120.1
C11 C12 H12 119.5
C13 C12 C11 121.0(2)
C13 C12 H12 119.5
C12 C13 H13 120.2
C12 C13 C14 119.5(2)
C14 C13 H13 120.2
C9 C14 C13 120.0(2)
C9 C14 H14 120.0
C13 C14 H14 120.0
C16 C15 P1 122.99(18)
C16 C15 C20 119.7(2)
C20 C15 P1 117.18(17)
C15 C16 H16 120.1
C15 C16 C17 119.7(2)
C17 C16 H16 120.1
C16 C17 H17 119.7
C18 C17 C16 120.6(2)
C18 C17 H17 119.7
C17 C18 H18 120.1
C17 C18 C19 119.8(2)
C19 C18 H18 120.1
C18 C19 H19 120.0
C20 C19 C18 119.9(2)
C20 C19 H19 120.0
C15 C20 H20 119.9
C19 C20 C15 120.2(2)
C19 C20 H20 119.9
C22 C21 P2 120.98(18)
C22 C21 C26 119.3(2)
C26 C21 P2 119.72(18)
C21 C22 H22 119.9
C23 C22 C21 120.1(2)
C23 C22 H22 119.9
C22 C23 H23 119.9
C24 C23 C22 120.1(2)
C24 C23 H23 119.9
C23 C24 H24 119.8
C23 C24 C25 120.4(2)
C25 C24 H24 119.8
C24 C25 H25 120.0
C26 C25 C24 120.0(2)
C26 C25 H25 120.0
C21 C26 H26 120.0
C25 C26 C21 120.0(2)
C25 C26 H26 120.0
C28 C27 P2 121.44(17)
C28 C27 C32 119.4(2)
C32 C27 P2 118.18(17)
C27 C28 H28 119.8
C29 C28 C27 120.4(2)
C29 C28 H28 119.8
C28 C29 H29 120.1
C30 C29 C28 119.9(2)
C30 C29 H29 120.1
C29 C30 H30 119.9
C31 C30 C29 120.2(2)
C31 C30 H30 119.9
C30 C31 H31 119.9
C30 C31 C32 120.3(2)
C32 C31 H31 119.9
C27 C32 H32 120.1
C31 C32 C27 119.8(2)
C31 C32 H32 120.1
P2 C33 H33A 108.1
P2 C33 H33B 108.1
H33A C33 H33B 107.3
C34 C33 P2 116.78(16)
C34 C33 H33A 108.1
C34 C33 H33B 108.1
N1 C34 C33 110.61(19)
N1 C34 H34A 109.5
N1 C34 H34B 109.5
C33 C34 H34A 109.5
C33 C34 H34B 109.5
H34A C34 H34B 108.1
C36 C35 N1 122.4(2)
C40 C35 N1 119.3(2)
C40 C35 C36 118.2(2)
C35 C36 H36 119.7
C37 C36 C35 120.6(2)
C37 C36 H36 119.7
C36 C37 H37 119.7
C36 C37 C38 120.6(3)
C38 C37 H37 119.7
C37 C38 H38 120.4
C39 C38 C37 119.2(2)
C39 C38 H38 120.4
C38 C39 H39 119.6
C38 C39 C40 120.8(2)
C40 C39 H39 119.6
C35 C40 H40 119.6
C39 C40 C35 120.7(2)
C39 C40 H40 119.6
C42 C41 N1 121.0(2)
C42 C41 C46 118.4(2)
C46 C41 N1 120.5(2)
C41 C42 H42 119.6
C41 C42 C43 120.9(3)
C43 C42 H42 119.6
C42 C43 H43 120.0
C44 C43 C42 119.9(3)
C44 C43 H43 120.0
C43 C44 H44 120.3
C45 C44 C43 119.4(3)
C45 C44 H44 120.3
C44 C45 H45 119.6
C44 C45 C46 120.9(3)
C46 C45 H45 119.6
C41 C46 H46 119.8
C45 C46 C41 120.4(3)
C45 C46 H46 119.8
F1 P3 F2 178.81(15)
F1 P3 F3 88.36(13)
F1 P3 F4 90.68(14)
F1 P3 F5 90.91(11)
F1 P3 F6 90.08(14)
F2 P3 F3 90.58(14)
F2 P3 F4 88.77(13)
F2 P3 F5 90.15(13)
F2 P3 F6 90.45(13)
F4 P3 F3 89.40(11)
F5 P3 F3 179.15(14)
F5 P3 F4 90.18(12)
F6 P3 F3 89.87(12)
F6 P3 F4 178.92(14)
F6 P3 F5 90.57(12)
Cl2 C47 H47A 109.2
Cl2 C47 H47B 109.2
Cl3 C47 Cl2 112.11(17)
Cl3 C47 H47A 109.2
Cl3 C47 H47B 109.2
H47A C47 H47B 107.9

loop_
_geom_bond_atom_site_label_1
_geom_bond_atom_site_label_2
_geom_bond_distance
Pt1 Cl1 2.3347(5)
Pt1 S1 2.3559(5)
Pt1 P1 2.2322(6)
Pt1 P2 2.2740(6)
S1 C1 1.779(2)
S1 C7 1.836(2)
P1 C8 1.822(2)
P1 C9 1.799(2)
P1 C15 1.809(2)
P2 C21 1.814(2)
P2 C27 1.806(2)
P2 C33 1.818(2)
N1 C34 1.455(3)
N1 C35 1.402(3)
N1 C41 1.421(3)
C1 C2 1.390(3)
C1 C6 1.393(3)
C2 H2 0.9500
C2 C3 1.386(3)
C3 H3 0.9500
C3 C4 1.382(3)
C4 H4 0.9500
C4 C5 1.385(3)
C5 H5 0.9500
C5 C6 1.382(3)
C6 H6 0.9500
C7 H7A 0.9900
C7 H7B 0.9900
C7 C8 1.513(3)
C8 H8A 0.9900
C8 H8B 0.9900
C9 C10 1.397(3)
C9 C14 1.387(3)
C10 H10 0.9500
C10 C11 1.381(3)
C11 H11 0.9500
C11 C12 1.380(4)
C12 H12 0.9500
C12 C13 1.377(4)
C13 H13 0.9500
C13 C14 1.387(3)
C14 H14 0.9500
C15 C16 1.385(3)
C15 C20 1.393(3)
C16 H16 0.9500
C16 C17 1.389(3)
C17 H17 0.9500
C17 C18 1.380(4)
C18 H18 0.9500
C18 C19 1.387(4)
C19 H19 0.9500
C19 C20 1.386(3)
C20 H20 0.9500
C21 C22 1.393(3)
C21 C26 1.398(3)
C22 H22 0.9500
C22 C23 1.392(3)
C23 H23 0.9500
C23 C24 1.372(4)
C24 H24 0.9500
C24 C25 1.388(4)
C25 H25 0.9500
C25 C26 1.387(3)
C26 H26 0.9500
C27 C28 1.391(3)
C27 C32 1.393(3)
C28 H28 0.9500
C28 C29 1.385(3)
C29 H29 0.9500
C29 C30 1.382(3)
C30 H30 0.9500
C30 C31 1.381(3)
C31 H31 0.9500
C31 C32 1.388(3)
C32 H32 0.9500
C33 H33A 0.9900
C33 H33B 0.9900
C33 C34 1.531(3)
C34 H34A 0.9900
C34 H34B 0.9900
C35 C36 1.396(3)
C35 C40 1.395(3)
C36 H36 0.9500
C36 C37 1.384(4)
C37 H37 0.9500
C37 C38 1.385(4)
C38 H38 0.9500
C38 C39 1.377(4)
C39 H39 0.9500
C39 C40 1.382(3)
C40 H40 0.9500
C41 C42 1.388(4)
C41 C46 1.394(4)
C42 H42 0.9500
C42 C43 1.388(4)
C43 H43 0.9500
C43 C44 1.388(5)
C44 H44 0.9500
C44 C45 1.372(5)
C45 H45 0.9500
C45 C46 1.383(4)
C46 H46 0.9500
P3 F1 1.568(2)
P3 F2 1.580(2)
P3 F3 1.599(2)
P3 F4 1.597(2)
P3 F5 1.594(2)
P3 F6 1.582(2)
Cl2 C47 1.757(3)
Cl3 C47 1.757(3)
C47 H47A 0.9900
C47 H47B 0.9900

loop_
_geom_torsion_atom_site_label_1
_geom_torsion_atom_site_label_2
_geom_torsion_atom_site_label_3
_geom_torsion_atom_site_label_4
_geom_torsion
Pt1 S1 C1 C2 15.8(2)
Pt1 S1 C1 C6 -165.37(15)
Pt1 S1 C7 C8 35.15(16)
Pt1 P1 C8 C7 50.51(16)
Pt1 P1 C9 C10 -165.40(16)
Pt1 P1 C9 C14 15.3(2)
Pt1 P1 C15 C16 -125.57(18)
Pt1 P1 C15 C20 50.9(2)
Pt1 P2 C21 C22 105.42(18)
Pt1 P2 C21 C26 -73.31(19)
Pt1 P2 C27 C28 146.66(16)
Pt1 P2 C27 C32 -44.74(19)
Pt1 P2 C33 C34 162.76(15)
Cl1 Pt1 S1 C1 68.45(8)
Cl1 Pt1 S1 C7 177.07(8)
Cl1 Pt1 P1 C8 -9.4(2)
Cl1 Pt1 P1 C9 105.83(19)
Cl1 Pt1 P1 C15 -125.64(18)
Cl1 Pt1 P2 C21 74.74(8)
Cl1 Pt1 P2 C27 -46.32(8)
Cl1 Pt1 P2 C33 -162.16(9)
S1 Pt1 P1 C8 -21.22(8)
S1 Pt1 P1 C9 94.05(8)
S1 Pt1 P1 C15 -137.42(9)
S1 Pt1 P2 C21 47.6(2)
S1 Pt1 P2 C27 -73.5(2)
S1 Pt1 P2 C33 170.7(2)
S1 C1 C2 C3 177.96(19)
S1 C1 C6 C5 -177.94(17)
S1 C7 C8 P1 -55.74(18)
P1 Pt1 S1 C1 -112.89(8)
P1 Pt1 S1 C7 -4.27(8)
P1 Pt1 P2 C21 -103.62(8)
P1 Pt1 P2 C27 135.32(8)
P1 Pt1 P2 C33 19.48(9)
P1 C9 C10 C11 -178.37(19)
P1 C9 C14 C13 178.14(18)
P1 C15 C16 C17 175.32(19)
P1 C15 C20 C19 -175.14(19)
P2 Pt1 S1 C1 95.6(2)
P2 Pt1 S1 C7 -155.8(2)
P2 Pt1 P1 C8 155.99(8)
P2 Pt1 P1 C9 -88.73(8)
P2 Pt1 P1 C15 39.80(9)
P2 C21 C22 C23 -178.98(18)
P2 C21 C26 C25 179.21(18)
P2 C27 C28 C29 165.20(17)
P2 C27 C32 C31 -166.57(18)
P2 C33 C34 N1 -172.99(16)
N1 C35 C36 C37 -175.3(2)
N1 C35 C40 C39 175.4(2)
N1 C41 C42 C43 179.9(2)
N1 C41 C46 C45 -178.6(2)
C1 S1 C7 C8 151.31(15)
C1 C2 C3 C4 0.1(4)
C2 C1 C6 C5 0.9(3)
C2 C3 C4 C5 0.6(4)
C3 C4 C5 C6 -0.5(4)
C4 C5 C6 C1 -0.3(3)
C6 C1 C2 C3 -0.9(4)
C7 S1 C1 C2 -95.4(2)
C7 S1 C1 C6 83.43(19)
C8 P1 C9 C10 -50.4(2)
C8 P1 C9 C14 130.32(19)
C8 P1 C15 C16 118.0(2)
C8 P1 C15 C20 -65.5(2)
C9 P1 C8 C7 -71.09(17)
C9 P1 C15 C16 6.4(2)
C9 P1 C15 C20 -177.14(18)
C9 C10 C11 C12 0.1(4)
C10 C9 C14 C13 -1.2(3)
C10 C11 C12 C13 -1.0(4)
C11 C12 C13 C14 0.8(4)
C12 C13 C14 C9 0.3(4)
C14 C9 C10 C11 1.0(4)
C15 P1 C8 C7 176.00(16)
C15 P1 C9 C10 60.6(2)
C15 P1 C9 C14 -118.71(19)
C15 C16 C17 C18 -0.5(4)
C16 C15 C20 C19 1.5(4)
C16 C17 C18 C19 1.7(4)
C17 C18 C19 C20 -1.3(4)
C18 C19 C20 C15 -0.3(4)
C20 C15 C16 C17 -1.1(4)
C21 P2 C27 C28 23.0(2)
C21 P2 C27 C32 -168.41(17)
C21 P2 C33 C34 -71.6(2)
C21 C22 C23 C24 -0.1(4)
C22 C21 C26 C25 0.5(3)
C22 C23 C24 C25 0.3(4)
C23 C24 C25 C26 -0.1(4)
C24 C25 C26 C21 -0.3(4)
C26 C21 C22 C23 -0.2(3)
C27 P2 C21 C22 -130.51(18)
C27 P2 C21 C26 50.8(2)
C27 P2 C33 C34 40.7(2)
C27 C28 C29 C30 1.7(3)
C28 C27 C32 C31 2.3(3)
C28 C29 C30 C31 0.8(4)
C29 C30 C31 C32 -1.8(4)
C30 C31 C32 C27 0.3(4)
C32 C27 C28 C29 -3.3(3)
C33 P2 C21 C22 -22.4(2)
C33 P2 C21 C26 158.83(18)
C33 P2 C27 C28 -89.10(19)
C33 P2 C27 C32 79.50(19)
C34 N1 C35 C36 21.2(3)
C34 N1 C35 C40 -155.8(2)
C34 N1 C41 C42 -133.5(2)
C34 N1 C41 C46 44.0(3)
C35 N1 C34 C33 -102.4(2)
C35 N1 C41 C42 33.3(3)
C35 N1 C41 C46 -149.2(2)
C35 C36 C37 C38 -0.8(4)
C36 C35 C40 C39 -1.7(4)
C36 C37 C38 C39 -0.2(4)
C37 C38 C39 C40 0.3(4)
C38 C39 C40 C35 0.7(4)
C40 C35 C36 C37 1.8(4)
C41 N1 C34 C33 64.7(3)
C41 N1 C35 C36 -145.2(2)
C41 N1 C35 C40 37.8(3)
C41 C42 C43 C44 -1.5(4)
C42 C41 C46 C45 -1.0(4)
C42 C43 C44 C45 -0.6(4)
C43 C44 C45 C46 1.9(4)
C44 C45 C46 C41 -1.1(4)
C46 C41 C42 C43 2.3(4)
